data_4506384
loop_
_publ_author_name
'Kaur, Ramanpreet'
'Guru Row, Tayur N.'

_publ_section_title
;
 Polymorphic Anhydrous Cocrystals of Gallic Acid and Acetamide from
 Methanol: Pointers toward a Stable Cocrystal Form
;
_journal_issue 6
_journal_name_full 'Crystal Growth &amp; Design'
_journal_page_first 2744
_journal_paper_doi 10.1021/cg300536n
_journal_volume 12
_journal_year 2012
_chemical_compound_source 'see text'
_chemical_formula_moiety 'C7 H6 O5, 3(C2 H5 N O)'
_chemical_formula_sum 'C13 H21 N3 O8'
_chemical_formula_weight 347.33
_chemical_name_common 'gallic acid monohydrate acetamide'
_chemical_name_systematic ?
_space_group_IT_number 2
_symmetry_cell_setting triclinic
_symmetry_Int_Tables_number 2
_symmetry_space_group_name_Hall '-P 1'
_symmetry_space_group_name_H-M 'P -1'
_atom_sites_solution_hydrogens geom
_atom_sites_solution_primary direct
_atom_sites_solution_secondary difmap
_cell_angle_alpha 82.635(4)
_cell_angle_beta 82.395(4)
_cell_angle_gamma 87.086(4)
_cell_formula_units_Z 2
_cell_length_a 7.1860(3)
_cell_length_b 7.9309(4)
_cell_length_c 14.6006(8)
_cell_measurement_reflns_used 6779
_cell_measurement_temperature 110(2)
_cell_measurement_theta_max 25.0
_cell_measurement_theta_min 2.6
_cell_volume 817.50(7)
_computing_cell_refinement
;
CrysAlisPro, Agilent Technologies,
Version 1.171.35.19 (release 27-10-2011 CrysAlis171 .NET)
(compiled Oct 27 2011,15:02:11)
;
_computing_data_collection
;
CrysAlisPro, Agilent Technologies,
Version 1.171.35.19 (release 27-10-2011 CrysAlis171 .NET)
(compiled Oct 27 2011,15:02:11)
;
_computing_data_reduction
;
CrysAlisPro, Agilent Technologies,
Version 1.171.35.19 (release 27-10-2011 CrysAlis171 .NET)
(compiled Oct 27 2011,15:02:11)
;
_computing_molecular_graphics 'Ortep-3 (Farrugia, 1997) and CAMERON (Watkin et al., 1993)'
_computing_publication_material 'WinGX (Farrugia, 1999)'
_computing_structure_refinement 'SHELXL97 (Sheldrick, 2008)'
_computing_structure_solution 'SHELXS97  (Sheldrick, 2008)'
_diffrn_ambient_temperature 110(2)
_diffrn_measured_fraction_theta_full 1.000
_diffrn_measured_fraction_theta_max 1.000
_diffrn_measurement_device_type 'Oxford Xcalibur,Eos(Nova) CCD detector'
_diffrn_measurement_method '\w scans'
_diffrn_radiation_monochromator graphite
_diffrn_radiation_probe x-ray
_diffrn_radiation_source 'Enhance (Mo) X-ray Source'
_diffrn_radiation_type MoK\a
_diffrn_radiation_wavelength 0.71073
_diffrn_reflns_av_R_equivalents 0.0259
_diffrn_reflns_av_sigmaI/netI 0.0335
_diffrn_reflns_limit_h_max 8
_diffrn_reflns_limit_h_min -8
_diffrn_reflns_limit_k_max 9
_diffrn_reflns_limit_k_min -9
_diffrn_reflns_limit_l_max 17
_diffrn_reflns_limit_l_min -17
_diffrn_reflns_number 6779
_diffrn_reflns_reduction_process
;
;
_diffrn_reflns_theta_full 25.00
_diffrn_reflns_theta_max 25.00
_diffrn_reflns_theta_min 2.59
_exptl_absorpt_coefficient_mu 0.118
_exptl_absorpt_correction_T_max 0.9803
_exptl_absorpt_correction_T_min 0.9746
_exptl_absorpt_correction_type multi-scan
_exptl_absorpt_process_details 'CrysAlis RED (Oxford Diffraction,2009)'
_exptl_crystal_colour colourless
_exptl_crystal_density_diffrn 1.411
_exptl_crystal_density_method 'Not Measured'
_exptl_crystal_description block
_exptl_crystal_F_000 368
_exptl_crystal_size_max 0.22
_exptl_crystal_size_mid 0.20
_exptl_crystal_size_min 0.17
_refine_diff_density_max 0.333
_refine_diff_density_min -0.378
_refine_diff_density_rms 0.050
_refine_ls_extinction_method none
_refine_ls_goodness_of_fit_ref 1.084
_refine_ls_hydrogen_treatment mixed
_refine_ls_matrix_type full
_refine_ls_number_parameters 268
_refine_ls_number_reflns 2885
_refine_ls_number_restraints 0
_refine_ls_restrained_S_all 1.084
_refine_ls_R_factor_all 0.0451
_refine_ls_R_factor_gt 0.0387
_refine_ls_shift/su_max 0.000
_refine_ls_shift/su_mean 0.000
_refine_ls_structure_factor_coef Fsqd
_refine_ls_weighting_details 'calc w=1/[\s^2^(Fo^2^)+(0.0589P)^2^+0.1625P] where P=(Fo^2^+2Fc^2^)/3'
_refine_ls_weighting_scheme calc
_refine_ls_wR_factor_gt 0.1031
_refine_ls_wR_factor_ref 0.1085
_reflns_number_gt 2485
_reflns_number_total 2885
_reflns_threshold_expression >2sigma(I)
_cod_data_source_file cg300536n_si_003.cif
_cod_data_source_block rr
_cod_depositor_comments
;
The following automatic conversions were performed:

'_symmetry_cell_setting' value 'Triclinic' changed to 'triclinic'
according to /home/saulius/struct/CIF-dictionaries/cif_core.dic
dictionary named 'cif_core.dic' version 2.4.1 from 2010-06-29.

Automatic conversion script
Id: cif_fix_values 1891 2012-01-12 08:04:46Z andrius 
;
_cod_original_formula_sum ' C13 H21 N3 O8'
_cod_database_code 4506384

loop_
_symmetry_equiv_pos_site_id
_symmetry_equiv_pos_as_xyz
1 x,y,z
2 -x,-y,-z

loop_
_atom_site_label
_atom_site_type_symbol
_atom_site_fract_x
_atom_site_fract_y
_atom_site_fract_z
_atom_site_U_iso_or_equiv
_atom_site_adp_type
_atom_site_occupancy
_atom_site_symmetry_multiplicity
_atom_site_calc_flag
_atom_site_refinement_flags
O2 O 0.26329(16) 0.92787(14) 0.04166(8) 0.0183(3) Uani 1 1 d .
O1 O -0.00758(15) 0.79109(14) 0.06968(8) 0.0191(3) Uani 1 1 d .
O3 O 0.54290(17) 0.81514(16) -0.28140(8) 0.0226(3) Uani 1 1 d .
O8 O -0.65279(15) 0.52360(14) 0.11684(8) 0.0204(3) Uani 1 1 d .
O4 O 0.28508(17) 0.65756(16) -0.34678(8) 0.0210(3) Uani 1 1 d .
C1 C 0.1786(2) 0.78370(18) -0.07776(11) 0.0147(3) Uani 1 1 d .
O5 O -0.04258(16) 0.56209(14) -0.24013(8) 0.0196(3) Uani 1 1 d .
C4 C 0.2459(2) 0.69566(19) -0.25729(11) 0.0160(3) Uani 1 1 d .
C3 C 0.0794(2) 0.64896(19) -0.20087(11) 0.0156(3) Uani 1 1 d .
C7 C 0.1354(2) 0.83236(18) 0.01766(11) 0.0151(3) Uani 1 1 d .
C2 C 0.0470(2) 0.6921(2) -0.11105(11) 0.0157(3) Uani 1 1 d .
N3 N -0.3736(2) 0.63341(19) 0.05774(10) 0.0204(3) Uani 1 1 d .
C6 C 0.3467(2) 0.8291(2) -0.13329(11) 0.0158(3) Uani 1 1 d .
C5 C 0.3805(2) 0.78254(19) -0.22261(11) 0.0168(4) Uani 1 1 d .
C12 C -0.5133(2) 0.60563(19) 0.12551(11) 0.0164(4) Uani 1 1 d .
C13 C -0.4976(2) 0.6770(2) 0.21463(12) 0.0214(4) Uani 1 1 d .
H13A H -0.6083 0.7504 0.2300 0.032 Uiso 1 1 calc R
H13B H -0.3842 0.7436 0.2070 0.032 Uiso 1 1 calc R
H13C H -0.4901 0.5836 0.2650 0.032 Uiso 1 1 calc R
O7 O 0.20235(15) 0.02110(13) 0.21396(7) 0.0175(3) Uani 1 1 d .
N2 N -0.0164(2) -0.17525(19) 0.26248(11) 0.0222(3) Uani 1 1 d .
C11 C 0.0901(3) -0.0207(2) 0.37706(12) 0.0256(4) Uani 1 1 d .
H11A H 0.2188 -0.0138 0.3914 0.038 Uiso 1 1 calc R
H11B H 0.0263 -0.1116 0.4197 0.038 Uiso 1 1 calc R
H11C H 0.0220 0.0879 0.3844 0.038 Uiso 1 1 calc R
C10 C 0.0952(2) -0.0586(2) 0.27835(11) 0.0165(4) Uani 1 1 d .
O9 O 0.85461(17) 0.59650(15) 0.42351(8) 0.0231(3) Uani 1 1 d .
N1 N 0.7655(2) 0.60913(19) 0.57605(10) 0.0230(3) Uani 1 1 d .
C8 C 0.7422(2) 0.6493(2) 0.48722(11) 0.0193(4) Uani 1 1 d .
C9 C 0.5757(3) 0.7614(2) 0.46512(13) 0.0302(4) Uani 1 1 d .
H9A H 0.6184 0.8625 0.4233 0.045 Uiso 1 1 calc R
H9B H 0.5079 0.7962 0.5228 0.045 Uiso 1 1 calc R
H9C H 0.4920 0.6989 0.4348 0.045 Uiso 1 1 calc R
H2 H -0.067(3) 0.664(2) -0.0725(12) 0.017(4) Uiso 1 1 d .
H6 H 0.439(3) 0.892(2) -0.1100(13) 0.020(5) Uiso 1 1 d .
H3A H -0.374(3) 0.587(3) 0.0057(15) 0.026(5) Uiso 1 1 d .
H3B H -0.267(3) 0.686(3) 0.0640(14) 0.032(5) Uiso 1 1 d .
H1A H 0.690(3) 0.653(3) 0.6217(15) 0.033(6) Uiso 1 1 d .
H2A H -0.015(3) -0.199(2) 0.2021(15) 0.025(5) Uiso 1 1 d .
H2B H -0.077(3) -0.240(2) 0.3083(14) 0.024(5) Uiso 1 1 d .
H2O H 0.225(3) 0.955(3) 0.1005(19) 0.051(7) Uiso 1 1 d .
H1B H 0.869(3) 0.546(3) 0.5891(16) 0.044(6) Uiso 1 1 d .
H4O H 0.220(3) 0.584(3) -0.3596(16) 0.044(7) Uiso 1 1 d .
H3O H 0.621(3) 0.868(3) -0.2532(17) 0.046(7) Uiso 1 1 d .
H5O H -0.146(3) 0.537(3) -0.1998(16) 0.040(6) Uiso 1 1 d .

loop_
_atom_site_aniso_label
_atom_site_aniso_U_11
_atom_site_aniso_U_22
_atom_site_aniso_U_33
_atom_site_aniso_U_23
_atom_site_aniso_U_13
_atom_site_aniso_U_12
O2 0.0184(6) 0.0225(6) 0.0151(6) -0.0058(5) -0.0010(5) -0.0049(5)
O1 0.0159(6) 0.0265(6) 0.0153(6) -0.0051(5) 0.0001(5) -0.0033(5)
O3 0.0190(6) 0.0339(7) 0.0159(6) -0.0085(5) 0.0041(5) -0.0119(5)
O8 0.0151(6) 0.0268(6) 0.0191(6) -0.0031(5) 0.0002(5) -0.0041(5)
O4 0.0217(7) 0.0291(7) 0.0137(6) -0.0087(5) 0.0014(5) -0.0080(5)
C1 0.0155(8) 0.0142(7) 0.0142(8) -0.0019(6) -0.0022(6) 0.0022(6)
O5 0.0162(6) 0.0282(6) 0.0158(6) -0.0075(5) 0.0003(5) -0.0081(5)
C4 0.0180(8) 0.0176(7) 0.0126(8) -0.0029(6) -0.0018(6) -0.0002(6)
C3 0.0149(8) 0.0164(7) 0.0158(8) -0.0028(6) -0.0031(6) -0.0002(6)
C7 0.0149(8) 0.0149(7) 0.0158(8) -0.0003(6) -0.0048(7) 0.0020(6)
C2 0.0138(8) 0.0180(8) 0.0149(8) -0.0021(6) -0.0004(7) -0.0001(6)
N3 0.0162(8) 0.0265(8) 0.0194(8) -0.0058(6) -0.0011(6) -0.0050(6)
C6 0.0152(8) 0.0176(8) 0.0154(8) -0.0026(6) -0.0040(7) -0.0014(6)
C5 0.0157(8) 0.0171(8) 0.0170(8) -0.0013(6) 0.0004(7) -0.0017(6)
C12 0.0138(8) 0.0159(7) 0.0189(9) 0.0000(6) -0.0034(6) 0.0027(6)
C13 0.0191(9) 0.0243(8) 0.0213(9) -0.0043(7) -0.0026(7) 0.0000(7)
O7 0.0184(6) 0.0192(6) 0.0145(6) -0.0026(5) 0.0008(5) -0.0030(5)
N2 0.0256(8) 0.0283(8) 0.0133(8) -0.0045(6) 0.0010(6) -0.0110(6)
C11 0.0295(10) 0.0309(9) 0.0173(9) -0.0070(7) 0.0008(7) -0.0108(8)
C10 0.0156(8) 0.0175(8) 0.0167(8) -0.0041(6) -0.0024(7) 0.0015(6)
O9 0.0266(7) 0.0264(6) 0.0164(6) -0.0079(5) 0.0047(5) -0.0080(5)
N1 0.0254(9) 0.0284(8) 0.0151(8) -0.0057(6) 0.0009(7) -0.0020(7)
C8 0.0224(9) 0.0193(8) 0.0164(9) -0.0048(7) 0.0038(7) -0.0111(7)
C9 0.0278(10) 0.0383(10) 0.0227(10) -0.0020(8) 0.0014(8) 0.0008(8)

loop_
_atom_type_symbol
_atom_type_description
_atom_type_scat_dispersion_real
_atom_type_scat_dispersion_imag
_atom_type_scat_source
O O 0.0106 0.0060 'International Tables Vol C Tables 4.2.6.8 and 6.1.1.4'
N N 0.0061 0.0033 'International Tables Vol C Tables 4.2.6.8 and 6.1.1.4'
H H 0.0000 0.0000 'International Tables Vol C Tables 4.2.6.8 and 6.1.1.4'
C C 0.0033 0.0016 'International Tables Vol C Tables 4.2.6.8 and 6.1.1.4'

loop_
_geom_angle_atom_site_label_1
_geom_angle_atom_site_label_2
_geom_angle_atom_site_label_3
_geom_angle
C7 O2 H2O 109.0(16)
C5 O3 H3O 109.6(15)
C4 O4 H4O 114.7(16)
C2 C1 C6 120.71(15)
C2 C1 C7 118.30(14)
C6 C1 C7 120.99(14)
C3 O5 H5O 111.0(15)
O4 C4 C5 117.59(14)
O4 C4 C3 122.24(15)
C5 C4 C3 120.17(14)
O5 C3 C2 124.32(14)
O5 C3 C4 116.09(14)
C2 C3 C4 119.59(15)
O1 C7 O2 122.57(14)
O1 C7 C1 123.17(14)
O2 C7 C1 114.25(13)
C3 C2 C1 120.09(15)
C3 C2 H2 120.6(11)
C1 C2 H2 119.3(11)
C12 N3 H3A 119.4(13)
C12 N3 H3B 123.4(13)
H3A N3 H3B 116.7(18)
C5 C6 C1 119.05(15)
C5 C6 H6 120.2(11)
C1 C6 H6 120.7(11)
O3 C5 C6 123.78(15)
O3 C5 C4 115.88(14)
C6 C5 C4 120.33(14)
O8 C12 N3 122.06(15)
O8 C12 C13 121.08(14)
N3 C12 C13 116.85(15)
C12 C13 H13A 109.5
C12 C13 H13B 109.5
H13A C13 H13B 109.5
C12 C13 H13C 109.5
H13A C13 H13C 109.5
H13B C13 H13C 109.5
C10 N2 H2A 118.4(12)
C10 N2 H2B 120.8(13)
H2A N2 H2B 120.1(18)
C10 C11 H11A 109.5
C10 C11 H11B 109.5
H11A C11 H11B 109.5
C10 C11 H11C 109.5
H11A C11 H11C 109.5
H11B C11 H11C 109.5
O7 C10 N2 122.03(15)
O7 C10 C11 120.13(14)
N2 C10 C11 117.84(14)
C8 N1 H1A 121.8(13)
C8 N1 H1B 117.6(15)
H1A N1 H1B 120(2)
O9 C8 N1 121.60(17)
O9 C8 C9 120.59(15)
N1 C8 C9 117.80(15)
C8 C9 H9A 109.5
C8 C9 H9B 109.5
H9A C9 H9B 109.5
C8 C9 H9C 109.5
H9A C9 H9C 109.5
H9B C9 H9C 109.5

loop_
_geom_bond_atom_site_label_1
_geom_bond_atom_site_label_2
_geom_bond_distance
O2 C7 1.3287(19)
O2 H2O 0.92(3)
O1 C7 1.2262(19)
O3 C5 1.3692(19)
O3 H3O 0.89(3)
O8 C12 1.251(2)
O4 C4 1.3686(19)
O4 H4O 0.82(3)
C1 C2 1.393(2)
C1 C6 1.399(2)
C1 C7 1.482(2)
O5 C3 1.3662(19)
O5 H5O 0.90(2)
C4 C5 1.397(2)
C4 C3 1.398(2)
C3 C2 1.385(2)
C2 H2 0.950(18)
N3 C12 1.319(2)
N3 H3A 0.89(2)
N3 H3B 0.91(2)
C6 C5 1.388(2)
C6 H6 0.966(19)
C12 C13 1.504(2)
C13 H13A 0.9800
C13 H13B 0.9800
C13 H13C 0.9800
O7 C10 1.2579(19)
N2 C10 1.316(2)
N2 H2A 0.92(2)
N2 H2B 0.87(2)
C11 C10 1.505(2)
C11 H11A 0.9800
C11 H11B 0.9800
C11 H11C 0.9800
O9 C8 1.249(2)
N1 C8 1.326(2)
N1 H1A 0.90(2)
N1 H1B 0.91(2)
C8 C9 1.499(3)
C9 H9A 0.9800
C9 H9B 0.9800
C9 H9C 0.9800

loop_
_geom_torsion_atom_site_label_1
_geom_torsion_atom_site_label_2
_geom_torsion_atom_site_label_3
_geom_torsion_atom_site_label_4
_geom_torsion
O4 C4 C3 O5 0.2(2)
C5 C4 C3 O5 -178.99(14)
O4 C4 C3 C2 -179.56(14)
C5 C4 C3 C2 1.2(2)
C2 C1 C7 O1 2.5(2)
C6 C1 C7 O1 -177.84(14)
C2 C1 C7 O2 -176.21(13)
C6 C1 C7 O2 3.5(2)
O5 C3 C2 C1 -178.84(14)
C4 C3 C2 C1 0.9(2)
C6 C1 C2 C3 -1.7(2)
C7 C1 C2 C3 177.93(14)
C2 C1 C6 C5 0.4(2)
C7 C1 C6 C5 -179.29(14)
C1 C6 C5 O3 -177.56(14)
C1 C6 C5 C4 1.8(2)
O4 C4 C5 O3 -2.5(2)
C3 C4 C5 O3 176.79(14)
O4 C4 C5 C6 178.15(14)
C3 C4 C5 C6 -2.6(2)

loop_
_cod_related_entry_id
_cod_related_entry_database
_cod_related_entry_code
1 ChemSpider 30652453
